data_2221702
loop_
_publ_author_name
'Shao, Chun-Fu'
'Geng, Li-Chuan'

_publ_section_title
;
 Bis(4-amino-3,5-di-2-pyridyl-4<i>H</i>-1,2,4-triazole)diaquanickel(II)
 bis(perchlorate)
;
_journal_coeditor_code HG2489
_journal_issue 5
_journal_name_full 'Acta Crystallographica Section E'
_journal_page_first m511
_journal_page_last m512
_journal_paper_doi 10.1107/S1600536809012598
_journal_volume 65
_journal_year 2009
_chemical_formula_iupac '[Ni (C12 H10 N6)2 (H2 O)2] (Cl O4)2'
_chemical_formula_moiety 'C24 H24 N12 Ni O2, 2(Cl O4)'
_chemical_formula_sum 'C24 H24 Cl2 N12 Ni O10'
_chemical_formula_weight 770.16
_chemical_name_systematic
;
Bis(4-amino-3,5-di-2-pyridyl-4<i>H</i>-1,2,4-triazole)diaquanickel(II)
bis(perchlorate)
;
_space_group_IT_number 14
_symmetry_cell_setting monoclinic
_symmetry_space_group_name_Hall '-P 2yn'
_symmetry_space_group_name_H-M 'P 1 21/n 1'
_atom_sites_solution_hydrogens geom
_atom_sites_solution_primary direct
_atom_sites_solution_secondary difmap
_audit_creation_method SHELXL-97
_cell_angle_alpha 90.00
_cell_angle_beta 100.560(3)
_cell_angle_gamma 90.00
_cell_formula_units_Z 2
_cell_length_a 9.9219(15)
_cell_length_b 14.359(2)
_cell_length_c 10.9220(18)
_cell_measurement_reflns_used 2386
_cell_measurement_temperature 296(2)
_cell_measurement_theta_max 24.49
_cell_measurement_theta_min 2.37
_cell_volume 1529.7(4)
_computing_cell_refinement 'SAINT (Bruker, 2001)'
_computing_data_collection 'APEX2 (Bruker, 2003)'
_computing_data_reduction 'SAINT (Bruker, 2001)'
_computing_molecular_graphics 'DIAMOND (Brandenburg & Berndt, 1999)'
_computing_publication_material 'SHELXTL (Sheldrick, 2008) and PLATON (Spek, 2009)'
_computing_structure_refinement 'SHELXL97 (Sheldrick, 2008)'
_computing_structure_solution 'SHELXS97 (Sheldrick, 2008)'
_diffrn_ambient_temperature 296(2)
_diffrn_measured_fraction_theta_full 0.996
_diffrn_measured_fraction_theta_max 0.996
_diffrn_measurement_device_type 'Bruker SMART CCD area-detector'
_diffrn_measurement_method 'phi and omega scans'
_diffrn_radiation_monochromator graphite
_diffrn_radiation_source 'fine-focus sealed tube'
_diffrn_radiation_type MoK\a
_diffrn_radiation_wavelength 0.71073
_diffrn_reflns_av_R_equivalents 0.0283
_diffrn_reflns_av_sigmaI/netI 0.0326
_diffrn_reflns_limit_h_max 11
_diffrn_reflns_limit_h_min -10
_diffrn_reflns_limit_k_max 16
_diffrn_reflns_limit_k_min -17
_diffrn_reflns_limit_l_max 13
_diffrn_reflns_limit_l_min -11
_diffrn_reflns_number 7639
_diffrn_reflns_theta_full 25.03
_diffrn_reflns_theta_max 25.03
_diffrn_reflns_theta_min 2.37
_exptl_absorpt_coefficient_mu 0.886
_exptl_absorpt_correction_T_max 0.870000
_exptl_absorpt_correction_T_min 0.840188
_exptl_absorpt_correction_type multi-scan
_exptl_absorpt_process_details '(SADABS; Bruker, 2001)'
_exptl_crystal_colour 'Pale green'
_exptl_crystal_density_diffrn 1.672
_exptl_crystal_density_method 'not measured'
_exptl_crystal_description Block
_exptl_crystal_F_000 788
_exptl_crystal_size_max 0.20
_exptl_crystal_size_mid 0.18
_exptl_crystal_size_min 0.16
_refine_diff_density_max 1.118
_refine_diff_density_min -0.403
_refine_ls_extinction_method none
_refine_ls_goodness_of_fit_ref 1.069
_refine_ls_hydrogen_treatment constr
_refine_ls_matrix_type full
_refine_ls_number_parameters 223
_refine_ls_number_reflns 2686
_refine_ls_number_restraints 0
_refine_ls_restrained_S_all 1.069
_refine_ls_R_factor_all 0.0635
_refine_ls_R_factor_gt 0.0513
_refine_ls_shift/su_max 0.000
_refine_ls_shift/su_mean 0.000
_refine_ls_structure_factor_coef Fsqd
_refine_ls_weighting_details 'calc w=1/[\s^2^(Fo^2^)+(0.0900P)^2^+1.5989P] where P=(Fo^2^+2Fc^2^)/3'
_refine_ls_weighting_scheme calc
_refine_ls_wR_factor_gt 0.1433
_refine_ls_wR_factor_ref 0.1535
_reflns_number_gt 2171
_reflns_number_total 2686
_reflns_threshold_expression I>2\s(I)
_cod_data_source_file hg2489.cif
_cod_data_source_block I
_cod_depositor_comments
;
The following automatic conversions were performed:
'_symmetry_cell_setting' value 'Monoclinic' changed to 'monoclinic'
according to '/home/saulius/struct/CIF-dictionaries/cif_core.dic'
dictionary named 'cif_core.dic' version 2.4.1 from 2010-06-29.

Automatic conversion script
Id: cif_fix_enum 1527 2010-12-29 10:47:43Z saulius 

The following automatic conversions were performed:

'_symmetry_cell_setting' value 'Monoclinic' changed to 'monoclinic'
according to /home/saulius/struct/CIF-dictionaries/cif_core.dic
dictionary named 'cif_core.dic' version 2.4.1 from 2010-06-29.

Automatic conversion script
Id: cif_fix_values 1715 2011-07-08 13:25:40Z adriana 
;
_cod_original_sg_symbol_H-M 'P 21/n'
_cod_database_code 2221702
_cod_database_fobs_code 2221702

loop_
_symmetry_equiv_pos_as_xyz
'x, y, z'
'-x+1/2, y+1/2, -z+1/2'
'-x, -y, -z'
'x-1/2, -y-1/2, z-1/2'

loop_
_atom_site_type_symbol
_atom_site_label
_atom_site_fract_x
_atom_site_fract_y
_atom_site_fract_z
_atom_site_U_iso_or_equiv
_atom_site_adp_type
_atom_site_calc_flag
_atom_site_refinement_flags
_atom_site_occupancy
_atom_site_disorder_assembly
_atom_site_disorder_group
Ni Ni1 0.5000 0.0000 0.5000 0.0297(2) Uani d S 1 . .
Cl Cl1 0.37983(11) 0.36054(8) 0.32882(10) 0.0472(3) Uani d . 1 . .
O O1 0.5877(3) 0.12860(19) 0.5625(3) 0.0416(7) Uani d . 1 . .
H H1A 0.6502 0.1302 0.6271 0.062 Uiso d R 1 . .
H H1B 0.5281 0.1717 0.5556 0.062 Uiso d R 1 . .
O O2 0.4370(5) 0.2802(3) 0.3892(4) 0.0890(14) Uani d . 1 . .
O O3 0.4030(7) 0.3637(7) 0.2091(6) 0.184(4) Uani d . 1 . .
O O4 0.2372(5) 0.3650(5) 0.3186(6) 0.130(2) Uani d . 1 . .
O O5 0.4382(8) 0.4351(3) 0.3942(8) 0.203(5) Uani d . 1 . .
N N1 0.5588(3) 0.0213(2) 0.3259(3) 0.0330(7) Uani d . 1 . .
N N2 0.3327(3) 0.0682(2) 0.4056(3) 0.0328(7) Uani d . 1 . .
N N3 0.2087(3) 0.0979(2) 0.4288(3) 0.0365(7) Uani d . 1 . .
N N4 0.2168(3) 0.1192(2) 0.2312(3) 0.0318(7) Uani d . 1 . .
N N5 0.1787(4) 0.1333(3) 0.1001(3) 0.0424(8) Uani d . 1 . .
H H5A 0.1399 0.0796 0.0693 0.064 Uiso d R 1 . .
H H5B 0.1170 0.1795 0.0974 0.064 Uiso d R 1 . .
N N6 -0.0420(3) 0.2165(3) 0.2012(3) 0.0440(8) Uani d . 1 . .
C C1 0.6805(4) 0.0015(3) 0.2978(4) 0.0396(9) Uani d . 1 . .
H H1 0.7459 -0.0283 0.3566 0.047 Uiso calc R 1 . .
C C2 0.7126(4) 0.0244(3) 0.1820(4) 0.0456(10) Uani d . 1 . .
H H2 0.7975 0.0085 0.1635 0.055 Uiso calc R 1 . .
C C3 0.6174(5) 0.0706(3) 0.0954(4) 0.0468(11) Uani d . 1 . .
H H3 0.6380 0.0884 0.0190 0.056 Uiso calc R 1 . .
C C4 0.4893(4) 0.0901(3) 0.1251(4) 0.0414(10) Uani d . 1 . .
H H4 0.4221 0.1200 0.0681 0.050 Uiso calc R 1 . .
C C5 0.4640(4) 0.0642(2) 0.2404(3) 0.0324(8) Uani d . 1 . .
C C6 0.3373(4) 0.0829(2) 0.2869(3) 0.0305(8) Uani d . 1 . .
C C7 0.1398(4) 0.1292(3) 0.3220(4) 0.0332(8) Uani d . 1 . .
C C8 0.0045(4) 0.1734(3) 0.3089(4) 0.0353(9) Uani d . 1 . .
C C9 -0.1653(5) 0.2580(3) 0.1895(5) 0.0524(11) Uani d . 1 . .
H H9 -0.2008 0.2869 0.1142 0.063 Uiso calc R 1 . .
C C10 -0.2413(5) 0.2603(3) 0.2819(5) 0.0542(12) Uani d . 1 . .
H H10 -0.3253 0.2908 0.2703 0.065 Uiso calc R 1 . .
C C11 -0.1904(5) 0.2166(3) 0.3918(5) 0.0563(12) Uani d . 1 . .
H H11 -0.2397 0.2174 0.4565 0.068 Uiso calc R 1 . .
C C12 -0.0655(4) 0.1712(3) 0.4068(4) 0.0472(11) Uani d . 1 . .
H H12 -0.0301 0.1402 0.4804 0.057 Uiso calc R 1 . .

loop_
_atom_site_aniso_label
_atom_site_aniso_U_11
_atom_site_aniso_U_22
_atom_site_aniso_U_33
_atom_site_aniso_U_12
_atom_site_aniso_U_13
_atom_site_aniso_U_23
Ni1 0.0277(4) 0.0354(4) 0.0254(4) 0.0013(3) 0.0039(3) 0.0021(3)
Cl1 0.0438(6) 0.0497(6) 0.0437(6) 0.0050(5) -0.0036(5) 0.0001(5)
O1 0.0389(16) 0.0406(15) 0.0433(17) -0.0022(12) 0.0021(13) 0.0004(12)
O2 0.108(3) 0.058(2) 0.087(3) 0.013(2) -0.018(3) 0.014(2)
O3 0.150(6) 0.339(11) 0.077(4) 0.078(6) 0.055(4) 0.074(5)
O4 0.061(3) 0.203(6) 0.129(5) 0.035(3) 0.028(3) 0.020(4)
O5 0.230(8) 0.055(3) 0.247(8) 0.012(4) -0.159(7) -0.024(4)
N1 0.0329(17) 0.0362(16) 0.0301(17) 0.0002(13) 0.0064(14) -0.0015(13)
N2 0.0325(17) 0.0390(17) 0.0269(16) 0.0028(13) 0.0051(13) 0.0010(13)
N3 0.0338(18) 0.0441(18) 0.0308(17) 0.0025(14) 0.0038(14) 0.0006(14)
N4 0.0336(17) 0.0352(16) 0.0256(16) 0.0004(13) 0.0029(13) 0.0006(13)
N5 0.044(2) 0.055(2) 0.0268(17) 0.0075(16) 0.0039(15) 0.0078(15)
N6 0.0336(18) 0.056(2) 0.042(2) 0.0059(16) 0.0061(15) 0.0106(17)
C1 0.033(2) 0.036(2) 0.048(2) 0.0017(16) 0.0034(18) -0.0033(18)
C2 0.036(2) 0.055(3) 0.049(3) -0.0033(19) 0.016(2) -0.010(2)
C3 0.053(3) 0.056(3) 0.036(2) -0.006(2) 0.020(2) -0.002(2)
C4 0.044(2) 0.050(2) 0.031(2) 0.0007(19) 0.0095(18) 0.0035(18)
C5 0.036(2) 0.0314(19) 0.0306(19) -0.0021(15) 0.0085(16) -0.0006(15)
C6 0.033(2) 0.0306(18) 0.0283(19) -0.0012(15) 0.0056(16) 0.0000(15)
C7 0.031(2) 0.0362(19) 0.031(2) -0.0004(15) 0.0037(16) -0.0015(16)
C8 0.0298(19) 0.037(2) 0.039(2) -0.0018(16) 0.0063(16) -0.0005(17)
C9 0.041(2) 0.053(3) 0.061(3) 0.009(2) 0.004(2) 0.014(2)
C10 0.038(2) 0.049(3) 0.077(4) 0.009(2) 0.015(2) 0.002(2)
C11 0.045(3) 0.065(3) 0.066(3) 0.001(2) 0.029(2) -0.006(3)
C12 0.043(2) 0.059(3) 0.042(2) 0.002(2) 0.012(2) 0.003(2)

loop_
_atom_type_symbol
_atom_type_description
_atom_type_scat_dispersion_real
_atom_type_scat_dispersion_imag
_atom_type_scat_source
C C 0.0033 0.0016 'International Tables Vol C Tables 4.2.6.8 and 6.1.1.4'
H H 0.0000 0.0000 'International Tables Vol C Tables 4.2.6.8 and 6.1.1.4'
N N 0.0061 0.0033 'International Tables Vol C Tables 4.2.6.8 and 6.1.1.4'
O O 0.0106 0.0060 'International Tables Vol C Tables 4.2.6.8 and 6.1.1.4'
Cl Cl 0.1484 0.1585 'International Tables Vol C Tables 4.2.6.8 and 6.1.1.4'
Ni Ni 0.3393 1.1124 'International Tables Vol C Tables 4.2.6.8 and 6.1.1.4'

loop_
_geom_angle_atom_site_label_1
_geom_angle_atom_site_label_2
_geom_angle_atom_site_label_3
_geom_angle_site_symmetry_1
_geom_angle_site_symmetry_3
_geom_angle
_geom_angle_publ_flag
N2 Ni1 N2 3_656 . 180.00(16) ?
N2 Ni1 O1 3_656 . 90.42(11) ?
N2 Ni1 O1 . . 89.58(11) ?
N2 Ni1 O1 3_656 3_656 89.58(11) ?
N2 Ni1 O1 . 3_656 90.42(11) ?
O1 Ni1 O1 . 3_656 180.00(7) ?
N2 Ni1 N1 3_656 . 101.04(12) ?
N2 Ni1 N1 . . 78.96(12) ?
O1 Ni1 N1 . . 89.94(11) ?
O1 Ni1 N1 3_656 . 90.06(11) ?
N2 Ni1 N1 3_656 3_656 78.96(12) ?
N2 Ni1 N1 . 3_656 101.04(12) ?
O1 Ni1 N1 . 3_656 90.06(11) ?
O1 Ni1 N1 3_656 3_656 89.94(11) ?
N1 Ni1 N1 . 3_656 180.0000(10) ?
O5 Cl1 O3 . . 110.3(6) ?
O5 Cl1 O2 . . 107.8(3) ?
O3 Cl1 O2 . . 110.8(4) ?
O5 Cl1 O4 . . 109.5(5) ?
O3 Cl1 O4 . . 105.5(4) ?
O2 Cl1 O4 . . 113.1(4) ?
Ni1 O1 H1A . . 119.3 ?
Ni1 O1 H1B . . 111.7 ?
H1A O1 H1B . . 116.3 ?
C1 N1 C5 . . 119.0(4) ?
C1 N1 Ni1 . . 126.2(3) ?
C5 N1 Ni1 . . 114.7(2) ?
C6 N2 N3 . . 109.0(3) ?
C6 N2 Ni1 . . 113.7(2) ?
N3 N2 Ni1 . . 137.1(2) ?
C7 N3 N2 . . 106.3(3) ?
C6 N4 C7 . . 106.4(3) ?
C6 N4 N5 . . 124.0(3) ?
C7 N4 N5 . . 129.3(3) ?
N4 N5 H5A . . 105.7 ?
N4 N5 H5B . . 101.1 ?
H5A N5 H5B . . 112.2 ?
C8 N6 C9 . . 116.8(4) ?
N1 C1 C2 . . 121.7(4) ?
N1 C1 H1 . . 119.1 ?
C2 C1 H1 . . 119.1 ?
C3 C2 C1 . . 119.5(4) ?
C3 C2 H2 . . 120.2 ?
C1 C2 H2 . . 120.2 ?
C2 C3 C4 . . 118.4(4) ?
C2 C3 H3 . . 120.8 ?
C4 C3 H3 . . 120.8 ?
C5 C4 C3 . . 118.9(4) ?
C5 C4 H4 . . 120.5 ?
C3 C4 H4 . . 120.5 ?
N1 C5 C4 . . 122.4(4) ?
N1 C5 C6 . . 112.2(3) ?
C4 C5 C6 . . 125.3(4) ?
N2 C6 N4 . . 108.5(3) ?
N2 C6 C5 . . 119.8(3) ?
N4 C6 C5 . . 131.6(3) ?
N3 C7 N4 . . 109.8(3) ?
N3 C7 C8 . . 123.4(3) ?
N4 C7 C8 . . 126.7(3) ?
N6 C8 C12 . . 123.5(4) ?
N6 C8 C7 . . 116.6(3) ?
C12 C8 C7 . . 119.8(4) ?
N6 C9 C10 . . 123.7(4) ?
N6 C9 H9 . . 118.2 ?
C10 C9 H9 . . 118.2 ?
C9 C10 C11 . . 118.2(4) ?
C9 C10 H10 . . 120.9 ?
C11 C10 H10 . . 120.9 ?
C10 C11 C12 . . 119.9(4) ?
C10 C11 H11 . . 120.0 ?
C12 C11 H11 . . 120.0 ?
C8 C12 C11 . . 117.8(4) ?
C8 C12 H12 . . 121.1 ?
C11 C12 H12 . . 121.1 ?

loop_
_geom_bond_atom_site_label_1
_geom_bond_atom_site_label_2
_geom_bond_site_symmetry_2
_geom_bond_distance
_geom_bond_publ_flag
Ni1 N2 3_656 2.037(3) ?
Ni1 N2 . 2.037(3) ?
Ni1 O1 . 2.101(3) ?
Ni1 O1 3_656 2.101(3) ?
Ni1 N1 . 2.111(3) ?
Ni1 N1 3_656 2.111(3) ?
Cl1 O5 . 1.357(5) ?
Cl1 O3 . 1.369(6) ?
Cl1 O2 . 1.396(4) ?
Cl1 O4 . 1.401(5) ?
O1 H1A . 0.8499 ?
O1 H1B . 0.8500 ?
N1 C1 . 1.330(5) ?
N1 C5 . 1.348(5) ?
N2 C6 . 1.323(5) ?
N2 N3 . 1.369(4) ?
N3 C7 . 1.318(5) ?
N4 C6 . 1.343(5) ?
N4 C7 . 1.366(5) ?
N4 N5 . 1.426(4) ?
N5 H5A . 0.9000 ?
N5 H5B . 0.9000 ?
N6 C8 . 1.334(5) ?
N6 C9 . 1.346(5) ?
C1 C2 . 1.399(6) ?
C1 H1 . 0.9300 ?
C2 C3 . 1.378(7) ?
C2 H2 . 0.9300 ?
C3 C4 . 1.397(6) ?
C3 H3 . 0.9300 ?
C4 C5 . 1.379(5) ?
C4 H4 . 0.9300 ?
C5 C6 . 1.465(5) ?
C7 C8 . 1.468(5) ?
C8 C12 . 1.378(6) ?
C9 C10 . 1.367(7) ?
C9 H9 . 0.9300 ?
C10 C11 . 1.367(7) ?
C10 H10 . 0.9300 ?
C11 C12 . 1.383(6) ?
C11 H11 . 0.9300 ?
C12 H12 . 0.9300 ?

loop_
_geom_hbond_atom_site_label_D
_geom_hbond_atom_site_label_H
_geom_hbond_atom_site_label_A
_geom_hbond_site_symmetry_A
_geom_hbond_distance_DH
_geom_hbond_distance_HA
_geom_hbond_distance_DA
_geom_hbond_angle_DHA
_geom_hbond_publ_flag
O1 H1A O3 4_666 0.85 2.51 3.245(8) 146 y
O1 H1A O4 4_666 0.85 2.11 2.918(7) 158 y
O1 H1B O2 . 0.85 2.44 3.085(5) 134 y
O1 H1B N6 4_666 0.85 2.45 3.100(5) 134 y
N5 H5A O5 2_545 0.90 2.28 3.078(7) 148 y
N5 H5B N6 . 0.90 2.17 2.886(5) 136 y

loop_
_geom_torsion_atom_site_label_1
_geom_torsion_atom_site_label_2
_geom_torsion_atom_site_label_3
_geom_torsion_atom_site_label_4
_geom_torsion_site_symmetry_1
_geom_torsion_site_symmetry_2
_geom_torsion_site_symmetry_3
_geom_torsion_site_symmetry_4
_geom_torsion
_geom_torsion_publ_flag
N2 Ni1 N1 C1 3_656 . . . -5.8(3) ?
N2 Ni1 N1 C1 . . . . 174.2(3) ?
O1 Ni1 N1 C1 . . . . 84.6(3) ?
O1 Ni1 N1 C1 3_656 . . . -95.4(3) ?
N2 Ni1 N1 C5 3_656 . . . 178.4(2) ?
N2 Ni1 N1 C5 . . . . -1.6(2) ?
O1 Ni1 N1 C5 . . . . -91.2(3) ?
O1 Ni1 N1 C5 3_656 . . . 88.8(3) ?
O1 Ni1 N2 C6 . . . . 95.9(3) ?
O1 Ni1 N2 C6 3_656 . . . -84.1(3) ?
N1 Ni1 N2 C6 . . . . 5.9(3) ?
N1 Ni1 N2 C6 3_656 . . . -174.1(3) ?
O1 Ni1 N2 N3 . . . . -90.3(4) ?
O1 Ni1 N2 N3 3_656 . . . 89.7(4) ?
N1 Ni1 N2 N3 . . . . 179.7(4) ?
N1 Ni1 N2 N3 3_656 . . . -0.3(4) ?
C6 N2 N3 C7 . . . . 0.8(4) ?
Ni1 N2 N3 C7 . . . . -173.2(3) ?
C5 N1 C1 C2 . . . . 0.2(6) ?
Ni1 N1 C1 C2 . . . . -175.4(3) ?
N1 C1 C2 C3 . . . . 1.6(6) ?
C1 C2 C3 C4 . . . . -2.3(6) ?
C2 C3 C4 C5 . . . . 1.4(6) ?
C1 N1 C5 C4 . . . . -1.2(6) ?
Ni1 N1 C5 C4 . . . . 174.9(3) ?
C1 N1 C5 C6 . . . . -178.6(3) ?
Ni1 N1 C5 C6 . . . . -2.6(4) ?
C3 C4 C5 N1 . . . . 0.4(6) ?
C3 C4 C5 C6 . . . . 177.5(4) ?
N3 N2 C6 N4 . . . . -1.9(4) ?
Ni1 N2 C6 N4 . . . . 173.7(2) ?
N3 N2 C6 C5 . . . . 174.9(3) ?
Ni1 N2 C6 C5 . . . . -9.6(4) ?
C7 N4 C6 N2 . . . . 2.2(4) ?
N5 N4 C6 N2 . . . . -172.0(3) ?
C7 N4 C6 C5 . . . . -174.1(4) ?
N5 N4 C6 C5 . . . . 11.8(6) ?
N1 C5 C6 N2 . . . . 8.2(5) ?
C4 C5 C6 N2 . . . . -169.2(4) ?
N1 C5 C6 N4 . . . . -175.9(4) ?
C4 C5 C6 N4 . . . . 6.7(7) ?
N2 N3 C7 N4 . . . . 0.6(4) ?
N2 N3 C7 C8 . . . . -175.7(3) ?
C6 N4 C7 N3 . . . . -1.7(4) ?
N5 N4 C7 N3 . . . . 172.1(3) ?
C6 N4 C7 C8 . . . . 174.4(4) ?
N5 N4 C7 C8 . . . . -11.8(6) ?
C9 N6 C8 C12 . . . . -1.1(6) ?
C9 N6 C8 C7 . . . . -179.2(4) ?
N3 C7 C8 N6 . . . . 168.3(4) ?
N4 C7 C8 N6 . . . . -7.3(6) ?
N3 C7 C8 C12 . . . . -9.9(6) ?
N4 C7 C8 C12 . . . . 174.5(4) ?
C8 N6 C9 C10 . . . . 1.9(7) ?
N6 C9 C10 C11 . . . . -1.1(7) ?
C9 C10 C11 C12 . . . . -0.4(7) ?
N6 C8 C12 C11 . . . . -0.3(7) ?
C7 C8 C12 C11 . . . . 177.7(4) ?
C10 C11 C12 C8 . . . . 1.1(7) ?
